data_9014580
loop_
_publ_author_name
'Asbrink, S.'
'Norrby, L. J.'

_publ_section_title
;
 A refinement of the crystal structure of copper(II) oxide,
 with a discussion of some exceptional E.s.d.'s
;
_journal_name_full 'Acta Crystallographica, Section B'
_journal_page_first 8
_journal_page_last 15
_journal_paper_doi 10.1107/S0567740870001838
_journal_volume 26
_journal_year 1970
_chemical_compound_source Synthetic
_chemical_formula_sum 'Cu O'
_chemical_name_mineral Tenorite
_space_group_IT_number 15
_symmetry_space_group_name_Hall '-C 2yc'
_symmetry_space_group_name_H-M 'C 1 2/c 1'
_cell_angle_alpha 90
_cell_angle_beta 99.54
_cell_angle_gamma 90
_cell_length_a 4.6837
_cell_length_b 3.4226
_cell_length_c 5.1288
_cell_formula_units_Z 4
_cell_volume 81.080
_database_code_amcsd 0018812
_exptl_crystal_density_diffrn 6.516
_cod_database_code 9014580

loop_
_space_group_symop_operation_xyz
x,y,z
1/2+x,1/2+y,z
x,-y,1/2+z
1/2+x,1/2-y,1/2+z
-x,y,1/2-z
1/2-x,1/2+y,1/2-z
-x,-y,-z
1/2-x,1/2-y,-z

loop_
_atom_site_aniso_label
_atom_site_aniso_U_11
_atom_site_aniso_U_22
_atom_site_aniso_U_33
_atom_site_aniso_U_12
_atom_site_aniso_U_13
_atom_site_aniso_U_23
Cu 0.00573 0.00786 0.00454 0.00209 0.00134 0.00084
O 0.00680 0.01110 0.00560 0.00000 0.00300 0.00000

loop_
_atom_site_label
_atom_site_fract_x
_atom_site_fract_y
_atom_site_fract_z
Cu 0.25000 0.25000 0.00000
O 0.00000 0.41840 0.25000

loop_
_cod_related_entry_id
_cod_related_entry_database
_cod_related_entry_code
1 AMCSD 0018812
